data_1548056
loop_
_publ_author_name
'Suzuki, Tsuyoshi'
'Okada, Hiroshi'
'Nakagawa, Takafumi'
'Komatsu, Kazuki'
'Fujimoto, Chikako'
'Kagi, Hiroyuki'
'Matsuo, Yutaka'

_publ_section_title
;
 A fluorenylidene-acridane that becomes dark in color upon grinding -
 ground state mechanochromism by conformational change.
;
_journal_issue 2
_journal_name_full 'Chemical science'
_journal_page_first 475
_journal_page_last 482
_journal_paper_doi 10.1039/c7sc03567e
_journal_volume 9
_journal_year 2018
_chemical_formula_sum 'C27 H19 N'
_chemical_formula_weight 357.43
_space_group_IT_number 4
_space_group_name_Hall 'P 2yb'
_space_group_name_H-M_alt 'P 1 21 1'
_symmetry_cell_setting monoclinic
_symmetry_space_group_name_Hall 'P 2yb'
_symmetry_space_group_name_H-M 'P 1 21 1'
_atom_sites_solution_hydrogens geom
_atom_sites_solution_primary direct
_atom_sites_solution_secondary difmap
_audit_creation_method SHELXL-97
_audit_update_record
;
2016-03-04 deposited with the CCDC.
2017-10-24 downloaded from the CCDC.
;
_cell_angle_alpha 90.00
_cell_angle_beta 90.1024(18)
_cell_angle_gamma 90.00
_cell_formula_units_Z 4
_cell_length_a 7.3384(2)
_cell_length_b 18.5774(6)
_cell_length_c 13.3299(4)
_cell_measurement_temperature 123(2)
_cell_volume 1817.24(9)
_computing_structure_refinement 'SHELXL-97 (Sheldrick, 1997)'
_computing_structure_solution 'SHELXS-97 (Sheldrick, 1990)'
_diffrn_ambient_temperature 123(2)
_diffrn_measured_fraction_theta_full 1.000
_diffrn_measured_fraction_theta_max 1.000
_diffrn_measurement_device_type 'Image plate'
_diffrn_radiation_monochromator graphite
_diffrn_radiation_source 'fine-focus sealed tube'
_diffrn_radiation_type CuK\a
_diffrn_radiation_wavelength 1.54187
_diffrn_reflns_av_R_equivalents 0.0378
_diffrn_reflns_av_sigmaI/netI 0.0532
_diffrn_reflns_limit_h_max 8
_diffrn_reflns_limit_h_min -8
_diffrn_reflns_limit_k_max 22
_diffrn_reflns_limit_k_min -21
_diffrn_reflns_limit_l_max 15
_diffrn_reflns_limit_l_min -15
_diffrn_reflns_number 20326
_diffrn_reflns_theta_full 66.99
_diffrn_reflns_theta_max 66.99
_diffrn_reflns_theta_min 3.32
_exptl_absorpt_coefficient_mu 0.575
_exptl_absorpt_correction_T_max 0.9136
_exptl_absorpt_correction_T_min 0.7778
_exptl_crystal_density_diffrn 1.306
_exptl_crystal_density_method 'not measured'
_exptl_crystal_description block
_exptl_crystal_F_000 752
_exptl_crystal_size_max 0.46
_exptl_crystal_size_mid 0.30
_exptl_crystal_size_min 0.16
_refine_diff_density_max 0.396
_refine_diff_density_min -0.339
_refine_diff_density_rms 0.100
_refine_ls_abs_structure_details 'Flack H D (1983), Acta Cryst. A39, 876-881'
_refine_ls_abs_structure_Flack 1.0(11)
_refine_ls_extinction_coef 0.0072(9)
_refine_ls_extinction_expression Fc^*^=kFc[1+0.001xFc^2^\l^3^/sin(2\q)]^-1/4^
_refine_ls_extinction_method SHELXL
_refine_ls_goodness_of_fit_ref 1.451
_refine_ls_hydrogen_treatment mixed
_refine_ls_matrix_type full
_refine_ls_number_parameters 508
_refine_ls_number_reflns 6277
_refine_ls_number_restraints 1
_refine_ls_restrained_S_all 1.451
_refine_ls_R_factor_all 0.0800
_refine_ls_R_factor_gt 0.0628
_refine_ls_shift/su_max 0.000
_refine_ls_shift/su_mean 0.000
_refine_ls_structure_factor_coef Fsqd
_refine_ls_weighting_details 'calc w=1/[\s^2^(Fo^2^)+(0.1000P)^2^+0.0000P] where P=(Fo^2^+2Fc^2^)/3'
_refine_ls_weighting_scheme calc
_refine_ls_wR_factor_gt 0.1697
_refine_ls_wR_factor_ref 0.2075
_reflns_number_gt 5264
_reflns_number_total 6277
_reflns_threshold_expression >2sigma(I)
_cod_data_source_file c7sc03567e3.cif
_cod_data_source_block f2plus
_cod_depositor_comments 'Adding full bibliography for 1548053--1548056.cif.'
_cod_original_sg_symbol_H-M P21
_cod_database_code 1548056

loop_
_symmetry_equiv_pos_as_xyz
'x, y, z'
'-x, y+1/2, -z'

loop_
_atom_site_label
_atom_site_type_symbol
_atom_site_fract_x
_atom_site_fract_y
_atom_site_fract_z
_atom_site_U_iso_or_equiv
_atom_site_adp_type
_atom_site_occupancy
_atom_site_symmetry_multiplicity
_atom_site_calc_flag
_atom_site_refinement_flags
C1 C 0.3619(6) 0.3495(2) 0.4481(3) 0.0300(10) Uani 1 1 d .
H1 H 0.2694 0.3655 0.4926 0.036 Uiso 1 1 calc R
C2 C 0.4760(6) 0.3995(2) 0.3990(3) 0.0335(11) Uani 1 1 d .
H2 H 0.4595 0.4495 0.4107 0.040 Uiso 1 1 calc R
C3 C 0.6114(6) 0.3770(3) 0.3341(3) 0.0356(11) Uani 1 1 d .
H3 H 0.6853 0.4115 0.3009 0.043 Uiso 1 1 calc R
C4 C 0.6393(6) 0.3043(2) 0.3176(3) 0.0321(10) Uani 1 1 d .
H4 H 0.7333 0.2884 0.2740 0.038 Uiso 1 1 calc R
C5 C 0.6574(6) 0.1313(2) 0.3124(3) 0.0306(10) Uani 1 1 d .
H5 H 0.7458 0.1511 0.2683 0.037 Uiso 1 1 calc R
C6 C 0.6455(6) 0.0574(3) 0.3262(3) 0.0356(11) Uani 1 1 d .
H6 H 0.7246 0.0261 0.2906 0.043 Uiso 1 1 calc R
C7 C 0.5164(6) 0.0292(3) 0.3928(3) 0.0346(11) Uani 1 1 d .
H7 H 0.5090 -0.0214 0.4024 0.041 Uiso 1 1 calc R
C8 C 0.4005(6) 0.0739(2) 0.4445(3) 0.0296(10) Uani 1 1 d .
H8 H 0.3189 0.0540 0.4924 0.036 Uiso 1 1 calc R
C9 C 0.2935(5) 0.2109(2) 0.4684(3) 0.0256(9) Uani 1 1 d .
C10 C 0.3874(6) 0.2764(2) 0.4302(3) 0.0258(9) Uani 1 1 d .
C11 C 0.5279(6) 0.2552(2) 0.3657(3) 0.0258(9) Uani 1 1 d .
C12 C 0.5378(6) 0.1759(2) 0.3641(3) 0.0262(9) Uani 1 1 d .
C13 C 0.4011(6) 0.1489(2) 0.4273(3) 0.0262(9) Uani 1 1 d .
C14 C -0.0391(6) 0.3105(2) 0.7486(3) 0.0333(11) Uani 1 1 d .
H9 H -0.0423 0.3065 0.8196 0.040 Uiso 1 1 calc R
C15 C -0.1138(6) 0.3702(3) 0.7019(4) 0.0350(11) Uani 1 1 d .
H10 H -0.1647 0.4077 0.7414 0.042 Uiso 1 1 calc R
C16 C -0.1154(6) 0.3760(3) 0.5979(4) 0.0400(12) Uani 1 1 d .
H11 H -0.1750 0.4156 0.5668 0.048 Uiso 1 1 calc R
C17 C -0.0300(6) 0.3242(3) 0.5395(4) 0.0363(11) Uani 1 1 d .
H12 H -0.0288 0.3288 0.4685 0.044 Uiso 1 1 calc R
C18 C -0.0005(6) 0.0833(2) 0.5080(3) 0.0302(10) Uani 1 1 d .
H13 H -0.0082 0.0903 0.4375 0.036 Uiso 1 1 calc R
C19 C -0.0623(6) 0.0195(2) 0.5504(3) 0.0343(11) Uani 1 1 d .
H14 H -0.1152 -0.0166 0.5091 0.041 Uiso 1 1 calc R
C20 C -0.0471(6) 0.0089(2) 0.6511(3) 0.0335(11) Uani 1 1 d .
H15 H -0.0779 -0.0367 0.6784 0.040 Uiso 1 1 calc R
C21 C 0.0127(6) 0.0636(2) 0.7151(3) 0.0300(10) Uani 1 1 d .
H16 H 0.0169 0.0561 0.7856 0.036 Uiso 1 1 calc R
C22 C 0.0414(6) 0.2561(2) 0.6909(3) 0.0269(9) Uani 1 1 d .
C23 C 0.0538(5) 0.2656(2) 0.5855(3) 0.0233(9) Uani 1 1 d .
C24 C 0.1495(6) 0.2059(2) 0.5323(3) 0.0262(9) Uani 1 1 d .
C25 C 0.0736(5) 0.1373(2) 0.5694(3) 0.0245(9) Uani 1 1 d .
C26 C 0.0662(6) 0.1296(2) 0.6741(3) 0.0251(9) Uani 1 1 d .
C27 C 0.1078(6) 0.1833(3) 0.8400(3) 0.0355(11) Uani 1 1 d .
H17 H 0.1630 0.2264 0.8695 0.053 Uiso 1 1 calc R
H18 H 0.1811 0.1410 0.8574 0.053 Uiso 1 1 calc R
H19 H -0.0160 0.1773 0.8662 0.053 Uiso 1 1 calc R
C28 C -0.1036(6) 0.0995(2) 1.0853(3) 0.0296(10) Uani 1 1 d .
H20 H -0.1890 0.0747 1.0443 0.036 Uiso 1 1 calc R
C29 C 0.0197(6) 0.0604(3) 1.1463(3) 0.0358(11) Uani 1 1 d .
H21 H 0.0177 0.0093 1.1455 0.043 Uiso 1 1 calc R
C30 C 0.1447(6) 0.0966(3) 1.2079(3) 0.0358(11) Uani 1 1 d .
H22 H 0.2225 0.0700 1.2511 0.043 Uiso 1 1 calc R
C31 C 0.1553(6) 0.1707(3) 1.2060(3) 0.0338(11) Uani 1 1 d .
H23 H 0.2422 0.1954 1.2462 0.041 Uiso 1 1 calc R
C32 C 0.1461(6) 0.3394(2) 1.1588(3) 0.0351(11) Uani 1 1 d .
H24 H 0.2380 0.3288 1.2069 0.042 Uiso 1 1 calc R
C33 C 0.1249(6) 0.4092(3) 1.1229(3) 0.0335(10) Uani 1 1 d .
H25 H 0.2024 0.4468 1.1455 0.040 Uiso 1 1 calc R
C34 C -0.0118(6) 0.4227(3) 1.0536(3) 0.0347(11) Uani 1 1 d .
H26 H -0.0251 0.4703 1.0288 0.042 Uiso 1 1 calc R
C35 C -0.1309(6) 0.3699(2) 1.0184(3) 0.0291(10) Uani 1 1 d .
H27 H -0.2244 0.3817 0.9718 0.035 Uiso 1 1 calc R
C36 C -0.2060(6) 0.2297(2) 1.0315(3) 0.0268(10) Uani 1 1 d .
C37 C -0.0992(6) 0.1739(2) 1.0856(3) 0.0270(9) Uani 1 1 d .
C38 C 0.0368(6) 0.2088(2) 1.1442(3) 0.0277(10) Uani 1 1 d .
C39 C 0.0322(6) 0.2857(2) 1.1238(3) 0.0275(9) Uani 1 1 d .
C40 C -0.1101(6) 0.2986(2) 1.0532(3) 0.0271(9) Uani 1 1 d .
C41 C -0.4961(6) 0.0616(2) 0.8116(3) 0.0318(10) Uani 1 1 d .
H28 H -0.4924 0.0476 0.7431 0.038 Uiso 1 1 calc R
C42 C -0.5597(6) 0.0142(2) 0.8842(3) 0.0340(11) Uani 1 1 d .
H29 H -0.5988 -0.0326 0.8650 0.041 Uiso 1 1 calc R
C43 C -0.5671(7) 0.0343(2) 0.9854(3) 0.0366(11) Uani 1 1 d .
H30 H -0.6165 0.0025 1.0341 0.044 Uiso 1 1 calc R
C44 C -0.5020(6) 0.1006(2) 1.0132(3) 0.0320(10) Uani 1 1 d .
H31 H -0.5091 0.1147 1.0816 0.038 Uiso 1 1 calc R
C45 C -0.5234(6) 0.3360(2) 0.9378(3) 0.0293(10) Uani 1 1 d .
H32 H -0.5214 0.3471 1.0074 0.035 Uiso 1 1 calc R
C46 C -0.6080(6) 0.3826(2) 0.8706(4) 0.0353(11) Uani 1 1 d .
H33 H -0.6660 0.4252 0.8939 0.042 Uiso 1 1 calc R
C47 C -0.6066(6) 0.3661(2) 0.7688(3) 0.0329(10) Uani 1 1 d .
H34 H -0.6584 0.3991 0.7224 0.039 Uiso 1 1 calc R
C48 C -0.5323(6) 0.3034(2) 0.7341(3) 0.0295(10) Uani 1 1 d .
H35 H -0.5325 0.2935 0.6642 0.035 Uiso 1 1 calc R
C49 C -0.4374(6) 0.1306(2) 0.8407(3) 0.0262(9) Uani 1 1 d .
C50 C -0.4254(6) 0.1479(2) 0.9434(3) 0.0258(9) Uani 1 1 d .
C51 C -0.3521(5) 0.2191(2) 0.9665(3) 0.0251(9) Uani 1 1 d .
C52 C -0.4415(6) 0.2729(2) 0.9034(3) 0.0300(10) Uani 1 1 d .
C53 C -0.4560(6) 0.2538(2) 0.8008(3) 0.0268(9) Uani 1 1 d .
C54 C -0.3961(6) 0.1674(2) 0.6658(3) 0.0296(10) Uani 1 1 d .
H36 H -0.5218 0.1639 0.6413 0.044 Uiso 1 1 calc R
H37 H -0.3343 0.1212 0.6562 0.044 Uiso 1 1 calc R
H38 H -0.3316 0.2050 0.6284 0.044 Uiso 1 1 calc R
N1 N -0.3970(5) 0.18551(18) 0.7718(2) 0.0275(8) Uani 1 1 d .
N2 N 0.1007(5) 0.19085(18) 0.7325(2) 0.0281(8) Uani 1 1 d .

loop_
_atom_site_aniso_label
_atom_site_aniso_U_11
_atom_site_aniso_U_22
_atom_site_aniso_U_33
_atom_site_aniso_U_23
_atom_site_aniso_U_13
_atom_site_aniso_U_12
C1 0.024(2) 0.030(2) 0.036(2) 0.0072(19) 0.0004(19) 0.0001(18)
C2 0.029(2) 0.026(2) 0.045(3) 0.010(2) 0.003(2) -0.005(2)
C3 0.033(3) 0.035(3) 0.038(3) 0.006(2) 0.003(2) -0.008(2)
C4 0.036(3) 0.035(3) 0.026(2) 0.0037(19) 0.0009(19) 0.001(2)
C5 0.029(2) 0.032(2) 0.031(2) -0.0009(19) -0.0011(18) 0.010(2)
C6 0.032(3) 0.036(3) 0.039(3) -0.004(2) -0.003(2) 0.004(2)
C7 0.035(3) 0.035(3) 0.034(2) -0.005(2) 0.001(2) 0.000(2)
C8 0.029(2) 0.033(2) 0.027(2) -0.0012(18) 0.0002(18) 0.002(2)
C9 0.0158(19) 0.032(2) 0.029(2) -0.0007(19) -0.0061(16) 0.0010(19)
C10 0.027(2) 0.028(2) 0.022(2) 0.0021(17) -0.0056(17) -0.0013(19)
C11 0.030(2) 0.029(2) 0.019(2) 0.0008(17) -0.0016(17) 0.002(2)
C12 0.028(2) 0.030(2) 0.020(2) -0.0051(17) -0.0039(17) 0.0000(19)
C13 0.029(2) 0.022(2) 0.028(2) -0.0014(17) -0.0030(18) -0.0026(19)
C14 0.030(3) 0.035(3) 0.035(2) -0.006(2) 0.006(2) -0.007(2)
C15 0.026(2) 0.027(2) 0.051(3) -0.007(2) 0.013(2) 0.004(2)
C16 0.028(3) 0.029(3) 0.063(3) 0.004(2) 0.005(2) 0.006(2)
C17 0.030(3) 0.037(3) 0.042(3) 0.003(2) 0.003(2) -0.004(2)
C18 0.031(2) 0.031(3) 0.028(2) -0.0009(18) -0.0002(19) 0.002(2)
C19 0.031(2) 0.030(2) 0.043(3) -0.007(2) -0.004(2) -0.006(2)
C20 0.036(3) 0.022(2) 0.042(3) 0.0062(19) 0.001(2) 0.004(2)
C21 0.035(3) 0.030(2) 0.025(2) 0.0093(18) 0.0049(19) -0.006(2)
C22 0.026(2) 0.024(2) 0.030(2) -0.0011(18) 0.0065(18) -0.0001(19)
C23 0.017(2) 0.023(2) 0.029(2) -0.0037(17) -0.0013(17) 0.0001(17)
C24 0.032(2) 0.027(2) 0.0192(18) 0.0041(17) -0.0024(17) 0.001(2)
C25 0.018(2) 0.029(2) 0.027(2) 0.0045(18) 0.0006(16) -0.0006(18)
C26 0.024(2) 0.025(2) 0.026(2) -0.0046(17) 0.0034(17) 0.0035(18)
C27 0.033(3) 0.049(3) 0.025(2) -0.002(2) -0.0025(19) 0.004(2)
C28 0.035(3) 0.034(2) 0.020(2) -0.0034(18) -0.0060(18) 0.005(2)
C29 0.039(3) 0.032(3) 0.037(2) 0.004(2) 0.004(2) 0.010(2)
C30 0.036(3) 0.052(3) 0.020(2) 0.006(2) -0.0018(19) 0.011(2)
C31 0.027(2) 0.042(3) 0.032(2) 0.000(2) -0.0037(19) 0.005(2)
C32 0.032(3) 0.036(3) 0.038(3) 0.000(2) -0.004(2) -0.003(2)
C33 0.032(3) 0.037(3) 0.032(2) -0.006(2) -0.0009(19) -0.006(2)
C34 0.043(3) 0.032(3) 0.029(2) -0.0029(19) 0.000(2) -0.007(2)
C35 0.024(2) 0.032(2) 0.030(2) -0.0027(18) 0.0019(17) -0.004(2)
C36 0.030(2) 0.027(2) 0.024(2) -0.0024(17) 0.0077(18) 0.0005(18)
C37 0.030(2) 0.023(2) 0.027(2) 0.0001(17) -0.0013(18) 0.0034(19)
C38 0.030(2) 0.035(3) 0.0174(18) -0.0013(18) 0.0021(16) 0.004(2)
C39 0.030(2) 0.029(2) 0.024(2) -0.0057(17) 0.0026(17) -0.002(2)
C40 0.028(2) 0.032(2) 0.021(2) -0.0016(18) 0.0011(17) -0.0045(19)
C41 0.033(3) 0.031(2) 0.031(2) -0.0118(19) -0.0027(19) 0.007(2)
C42 0.031(3) 0.027(2) 0.043(3) -0.001(2) 0.004(2) 0.000(2)
C43 0.039(3) 0.030(3) 0.040(3) 0.004(2) 0.000(2) -0.001(2)
C44 0.030(2) 0.035(3) 0.030(2) -0.0016(19) 0.0038(19) 0.002(2)
C45 0.026(2) 0.031(2) 0.030(2) -0.0049(18) -0.0088(19) -0.005(2)
C46 0.024(2) 0.027(2) 0.055(3) 0.002(2) -0.001(2) -0.001(2)
C47 0.027(2) 0.026(2) 0.045(3) 0.012(2) -0.007(2) 0.000(2)
C48 0.025(2) 0.032(2) 0.032(2) 0.0049(19) -0.0055(18) -0.0061(19)
C49 0.019(2) 0.026(2) 0.033(2) 0.0019(19) 0.0004(17) 0.0047(18)
C50 0.027(2) 0.027(2) 0.024(2) -0.0020(17) -0.0027(17) 0.0026(19)
C51 0.019(2) 0.029(2) 0.027(2) -0.0026(18) -0.0025(16) -0.0016(19)
C52 0.026(2) 0.034(3) 0.030(2) -0.0083(19) -0.0050(18) 0.001(2)
C53 0.030(2) 0.026(2) 0.025(2) -0.0014(17) -0.0046(18) 0.0042(19)
C54 0.028(2) 0.037(3) 0.024(2) -0.0011(18) 0.0042(17) -0.001(2)
N1 0.033(2) 0.0228(18) 0.0270(18) -0.0003(14) -0.0076(15) 0.0021(16)
N2 0.031(2) 0.026(2) 0.0278(18) -0.0027(14) 0.0002(15) 0.0005(16)

loop_
_atom_type_symbol
_atom_type_description
_atom_type_scat_dispersion_real
_atom_type_scat_dispersion_imag
_atom_type_scat_source
C C 0.0181 0.0091 'International Tables Vol C Tables 4.2.6.8 and 6.1.1.4'
H H 0.0000 0.0000 'International Tables Vol C Tables 4.2.6.8 and 6.1.1.4'
N N 0.0311 0.0180 'International Tables Vol C Tables 4.2.6.8 and 6.1.1.4'

loop_
_geom_angle_atom_site_label_1
_geom_angle_atom_site_label_2
_geom_angle_atom_site_label_3
_geom_angle
C10 C1 C2 118.8(4)
C3 C2 C1 121.2(4)
C2 C3 C4 120.1(4)
C11 C4 C3 118.8(4)
C6 C5 C12 119.0(4)
C5 C6 C7 119.8(4)
C8 C7 C6 120.8(4)
C7 C8 C13 120.8(4)
C24 C9 C10 129.1(4)
C24 C9 C13 125.8(4)
C10 C9 C13 105.0(3)
C1 C10 C11 118.6(4)
C1 C10 C9 132.6(4)
C11 C10 C9 108.8(4)
C4 C11 C10 122.4(4)
C4 C11 C12 128.5(4)
C10 C11 C12 109.0(4)
C5 C12 C13 122.4(4)
C5 C12 C11 129.4(4)
C13 C12 C11 108.2(4)
C12 C13 C8 116.9(4)
C12 C13 C9 108.7(3)
C8 C13 C9 134.2(4)
C15 C14 C22 119.9(4)
C14 C15 C16 120.9(4)
C17 C16 C15 120.2(4)
C16 C17 C23 119.7(4)
C19 C18 C25 119.9(4)
C20 C19 C18 119.9(4)
C19 C20 C21 121.5(4)
C20 C21 C26 119.1(4)
C14 C22 N2 122.5(4)
C14 C22 C23 118.8(4)
N2 C22 C23 118.6(4)
C17 C23 C22 120.2(4)
C17 C23 C24 125.5(4)
C22 C23 C24 114.2(3)
C9 C24 C25 124.2(4)
C9 C24 C23 127.8(4)
C25 C24 C23 107.7(3)
C26 C25 C18 119.4(4)
C26 C25 C24 115.9(4)
C18 C25 C24 124.5(4)
C21 C26 N2 123.0(3)
C21 C26 C25 119.4(4)
N2 C26 C25 117.5(4)
C37 C28 C29 119.8(4)
C30 C29 C28 120.4(4)
C31 C30 C29 120.4(4)
C30 C31 C38 118.9(4)
C39 C32 C33 119.3(4)
C34 C33 C32 118.6(4)
C33 C34 C35 123.3(4)
C34 C35 C40 118.9(4)
C51 C36 C37 127.5(4)
C51 C36 C40 127.3(4)
C37 C36 C40 104.9(4)
C28 C37 C38 118.2(4)
C28 C37 C36 133.2(4)
C38 C37 C36 108.5(4)
C31 C38 C37 122.1(4)
C31 C38 C39 128.6(4)
C37 C38 C39 109.2(4)
C32 C39 C40 122.9(4)
C32 C39 C38 129.2(4)
C40 C39 C38 107.8(4)
C35 C40 C39 117.0(4)
C35 C40 C36 133.8(4)
C39 C40 C36 109.2(4)
C42 C41 C49 119.2(4)
C41 C42 C43 121.0(4)
C44 C43 C42 119.1(4)
C43 C44 C50 121.7(4)
C46 C45 C52 120.2(4)
C47 C46 C45 119.1(4)
C48 C47 C46 121.4(4)
C47 C48 C53 120.4(4)
N1 C49 C41 123.1(4)
N1 C49 C50 117.2(4)
C41 C49 C50 119.7(4)
C44 C50 C49 118.6(4)
C44 C50 C51 125.2(4)
C49 C50 C51 115.8(4)
C36 C51 C50 122.8(4)
C36 C51 C52 127.4(4)
C50 C51 C52 109.4(3)
C45 C52 C53 119.8(4)
C45 C52 C51 125.3(4)
C53 C52 C51 114.7(4)
N1 C53 C48 123.1(4)
N1 C53 C52 118.2(4)
C48 C53 C52 118.6(4)
C53 N1 C49 114.4(3)
C53 N1 C54 118.8(3)
C49 N1 C54 118.0(3)
C22 N2 C26 115.2(3)
C22 N2 C27 119.2(3)
C26 N2 C27 118.7(3)

loop_
_geom_bond_atom_site_label_1
_geom_bond_atom_site_label_2
_geom_bond_distance
C1 C10 1.392(6)
C1 C2 1.412(6)
C2 C3 1.383(6)
C3 C4 1.384(6)
C4 C11 1.383(6)
C5 C6 1.387(6)
C5 C12 1.391(6)
C6 C7 1.401(6)
C7 C8 1.375(6)
C8 C13 1.413(6)
C9 C24 1.362(6)
C9 C10 1.488(6)
C9 C13 1.501(6)
C10 C11 1.400(6)
C11 C12 1.475(6)
C12 C13 1.405(6)
C14 C15 1.385(6)
C14 C22 1.401(6)
C15 C16 1.390(7)
C16 C17 1.388(7)
C17 C23 1.393(6)
C18 C19 1.389(6)
C18 C25 1.405(6)
C19 C20 1.361(6)
C20 C21 1.398(6)
C21 C26 1.398(5)
C22 N2 1.402(5)
C22 C23 1.420(6)
C23 C24 1.492(6)
C24 C25 1.476(6)
C25 C26 1.403(5)
C26 N2 1.402(5)
C27 N2 1.440(5)
C28 C37 1.382(6)
C28 C29 1.416(6)
C29 C30 1.402(7)
C30 C31 1.379(6)
C31 C38 1.389(6)
C32 C39 1.382(6)
C32 C33 1.390(6)
C33 C34 1.386(6)
C34 C35 1.395(6)
C35 C40 1.411(6)
C36 C51 1.391(5)
C36 C37 1.486(6)
C36 C40 1.489(6)
C37 C38 1.423(6)
C38 C39 1.455(6)
C39 C40 1.426(6)
C41 C42 1.390(6)
C41 C49 1.406(6)
C42 C43 1.401(6)
C43 C44 1.371(6)
C44 C50 1.399(6)
C45 C46 1.392(6)
C45 C52 1.395(6)
C46 C47 1.391(6)
C47 C48 1.367(6)
C48 C53 1.397(6)
C49 N1 1.405(5)
C49 C50 1.409(5)
C50 C51 1.461(6)
C51 C52 1.461(6)
C52 C53 1.416(6)
C53 N1 1.396(5)
C54 N1 1.452(5)

loop_
_geom_torsion_atom_site_label_1
_geom_torsion_atom_site_label_2
_geom_torsion_atom_site_label_3
_geom_torsion_atom_site_label_4
_geom_torsion
C10 C1 C2 C3 -0.1(7)
C1 C2 C3 C4 -1.1(7)
C2 C3 C4 C11 1.0(6)
C12 C5 C6 C7 -1.1(7)
C5 C6 C7 C8 0.3(7)
C6 C7 C8 C13 3.8(7)
C2 C1 C10 C11 1.3(6)
C2 C1 C10 C9 -179.9(4)
C24 C9 C10 C1 1.4(7)
C13 C9 C10 C1 -174.4(5)
C24 C9 C10 C11 -179.7(4)
C13 C9 C10 C11 4.6(4)
C3 C4 C11 C10 0.3(6)
C3 C4 C11 C12 -176.4(4)
C1 C10 C11 C4 -1.4(6)
C9 C10 C11 C4 179.5(4)
C1 C10 C11 C12 175.8(4)
C9 C10 C11 C12 -3.3(5)
C6 C5 C12 C13 -2.2(6)
C6 C5 C12 C11 177.1(4)
C4 C11 C12 C5 -1.8(8)
C10 C11 C12 C5 -178.8(4)
C4 C11 C12 C13 177.6(4)
C10 C11 C12 C13 0.6(5)
C5 C12 C13 C8 6.1(6)
C11 C12 C13 C8 -173.4(4)
C5 C12 C13 C9 -178.2(4)
C11 C12 C13 C9 2.3(4)
C7 C8 C13 C12 -6.8(6)
C7 C8 C13 C9 178.9(4)
C24 C9 C13 C12 179.9(4)
C10 C9 C13 C12 -4.2(4)
C24 C9 C13 C8 -5.5(7)
C10 C9 C13 C8 170.5(5)
C22 C14 C15 C16 2.0(7)
C14 C15 C16 C17 -4.6(7)
C15 C16 C17 C23 1.4(7)
C25 C18 C19 C20 -1.5(7)
C18 C19 C20 C21 6.6(7)
C19 C20 C21 C26 -3.1(7)
C15 C14 C22 N2 -172.6(4)
C15 C14 C22 C23 3.6(6)
C16 C17 C23 C22 4.3(6)
C16 C17 C23 C24 179.7(4)
C14 C22 C23 C17 -6.8(6)
N2 C22 C23 C17 169.5(4)
C14 C22 C23 C24 177.3(4)
N2 C22 C23 C24 -6.3(6)
C10 C9 C24 C25 -176.5(4)
C13 C9 C24 C25 -1.6(6)
C10 C9 C24 C23 -3.6(7)
C13 C9 C24 C23 171.3(4)
C17 C23 C24 C9 57.9(6)
C22 C23 C24 C9 -126.4(4)
C17 C23 C24 C25 -128.2(4)
C22 C23 C24 C25 47.4(5)
C19 C18 C25 C26 -6.9(6)
C19 C18 C25 C24 177.6(4)
C9 C24 C25 C26 123.9(4)
C23 C24 C25 C26 -50.3(4)
C9 C24 C25 C18 -60.5(6)
C23 C24 C25 C18 125.4(4)
C20 C21 C26 N2 169.8(4)
C20 C21 C26 C25 -5.4(6)
C18 C25 C26 C21 10.3(6)
C24 C25 C26 C21 -173.8(4)
C18 C25 C26 N2 -165.2(4)
C24 C25 C26 N2 10.7(5)
C37 C28 C29 C30 0.8(7)
C28 C29 C30 C31 -3.3(7)
C29 C30 C31 C38 1.8(7)
C39 C32 C33 C34 0.6(7)
C32 C33 C34 C35 0.6(7)
C33 C34 C35 C40 -1.3(6)
C29 C28 C37 C38 3.1(6)
C29 C28 C37 C36 179.6(4)
C51 C36 C37 C28 3.5(8)
C40 C36 C37 C28 -170.5(5)
C51 C36 C37 C38 -179.6(4)
C40 C36 C37 C38 6.3(4)
C30 C31 C38 C37 2.2(7)
C30 C31 C38 C39 -174.6(4)
C28 C37 C38 C31 -4.7(6)
C36 C37 C38 C31 178.0(4)
C28 C37 C38 C39 172.7(4)
C36 C37 C38 C39 -4.7(5)
C33 C32 C39 C40 -1.2(7)
C33 C32 C39 C38 174.9(4)
C31 C38 C39 C32 1.6(7)
C37 C38 C39 C32 -175.6(4)
C31 C38 C39 C40 178.1(4)
C37 C38 C39 C40 1.0(5)
C34 C35 C40 C39 0.7(6)
C34 C35 C40 C36 -178.5(4)
C32 C39 C40 C35 0.5(6)
C38 C39 C40 C35 -176.4(4)
C32 C39 C40 C36 179.9(4)
C38 C39 C40 C36 3.1(4)
C51 C36 C40 C35 -0.5(7)
C37 C36 C40 C35 173.6(4)
C51 C36 C40 C39 -179.8(4)
C37 C36 C40 C39 -5.7(4)
C49 C41 C42 C43 0.4(7)
C41 C42 C43 C44 -3.2(7)
C42 C43 C44 C50 -1.2(7)
C52 C45 C46 C47 -1.2(7)
C45 C46 C47 C48 3.4(7)
C46 C47 C48 C53 0.3(7)
C42 C41 C49 N1 -170.2(4)
C42 C41 C49 C50 6.7(6)
C43 C44 C50 C49 8.3(7)
C43 C44 C50 C51 -179.7(4)
N1 C49 C50 C44 166.1(4)
C41 C49 C50 C44 -11.0(6)
N1 C49 C50 C51 -6.7(5)
C41 C49 C50 C51 176.2(4)
C37 C36 C51 C50 1.2(6)
C40 C36 C51 C50 174.0(4)
C37 C36 C51 C52 -171.3(4)
C40 C36 C51 C52 1.5(7)
C44 C50 C51 C36 61.4(6)
C49 C50 C51 C36 -126.3(4)
C44 C50 C51 C52 -124.9(5)
C49 C50 C51 C52 47.4(5)
C46 C45 C52 C53 -4.6(7)
C46 C45 C52 C51 -178.6(4)
C36 C51 C52 C45 -58.2(7)
C50 C51 C52 C45 128.5(5)
C36 C51 C52 C53 127.5(5)
C50 C51 C52 C53 -45.8(5)
C47 C48 C53 N1 172.4(4)
C47 C48 C53 C52 -6.0(7)
C45 C52 C53 N1 -170.4(4)
C51 C52 C53 N1 4.3(6)
C45 C52 C53 C48 8.1(7)
C51 C52 C53 C48 -177.2(4)
C48 C53 N1 C49 -140.1(4)
C52 C53 N1 C49 38.4(6)
C48 C53 N1 C54 6.9(6)
C52 C53 N1 C54 -174.7(4)
C41 C49 N1 C53 140.0(4)
C50 C49 N1 C53 -37.0(5)
C41 C49 N1 C54 -7.3(6)
C50 C49 N1 C54 175.8(4)
C14 C22 N2 C26 140.1(4)
C23 C22 N2 C26 -36.1(5)
C14 C22 N2 C27 -10.5(6)
C23 C22 N2 C27 173.3(4)
C21 C26 N2 C22 -141.4(4)
C25 C26 N2 C22 33.9(5)
C21 C26 N2 C27 9.4(6)
C25 C26 N2 C27 -175.3(4)
